data_1010411
loop_
_publ_author_name
'Powell, H M'
'Clark, D'
'Wells, A F'

_publ_section_title
;
Crystal Structure of Phosphorus Pentachloride
;
_journal_coden_ASTM NATUAS
_journal_name_full 'Nature (London)'
_journal_page_first 149
_journal_page_last 149
_journal_volume 145
_journal_year 1940
_chemical_formula_structural 'P Cl5'
_chemical_formula_sum 'Cl5 P'
_chemical_name_systematic 'Phosphorus(V) chloride'
_space_group_IT_number 85
_symmetry_cell_setting tetragonal
_symmetry_space_group_name_Hall 'P 4ab -1ab'
_symmetry_space_group_name_H-M 'P 4/n :1'
_cell_angle_alpha 90
_cell_angle_beta 90
_cell_angle_gamma 90
_cell_formula_units_Z 4
_cell_length_a 9.2
_cell_length_b 9.2
_cell_length_c 7.4
_cell_volume 626.3
_exptl_crystal_density_meas 2
_cod_original_sg_symbol_H-M 'P 4/n S'
_cod_database_code 1010411

loop_
_symmetry_equiv_pos_as_xyz
x,y,z
-x,-y,z
1/2+x,1/2+y,-z
1/2-x,1/2-y,-z
-y,x,-z
y,-x,-z
1/2-y,1/2+x,z
1/2+y,1/2-x,z

loop_
_atom_site_label
_atom_site_type_symbol
_atom_site_symmetry_multiplicity
_atom_site_Wyckoff_symbol
_atom_site_fract_x
_atom_site_fract_y
_atom_site_fract_z
_atom_site_occupancy
_atom_site_attached_hydrogens
_atom_site_calc_flag
P1 P5+ 2 a 0. 0. 0. 1. 0 d
P2 P5+ 2 c 0. 0.5 0.625 1. 0 d
Cl1 Cl1- 4 f -1. -1. -1. 2. 0 dum
Cl2 Cl1- 8 g -1. -1. -1. 1.5 0 dum

loop_
_atom_type_symbol
_atom_type_oxidation_number
P5+ 5.000
Cl1- -1.000
